data_1529152
loop_
_publ_author_name
'Osorio-Guillen, J.M.'
'Holm, B.'
'Ahuja, R.'
'Johansson, B.'

_publ_section_title
;
 A theoretical study of olivine Li M P O4 cathodes
;
_journal_name_full 'Solid State Ionics'
_journal_page_first 221
_journal_page_last 227
_journal_paper_doi 10.1016/j.ssi.2003.09.015
_journal_volume 167
_journal_year 2004
_chemical_formula_sum 'Fe O4 P'
_chemical_name_systematic 'Fe (P O4)'
_space_group_IT_number 62
_symmetry_space_group_name_Hall '-P 2ac 2n'
_symmetry_space_group_name_H-M 'P n m a'
_cell_angle_alpha 90
_cell_angle_beta 90
_cell_angle_gamma 90
_cell_formula_units_Z 4
_cell_length_a 9.9284
_cell_length_b 5.8567
_cell_length_c 4.8376
_cell_volume 281.295
_citation_journal_id_ASTM SSIOD3
_cod_data_source_file Osorio-Guillen_SSIOD3_2004_6.cif
_cod_data_source_block Fe1O4P1
_cod_original_cell_volume 281.2951
_cod_original_formula_sum 'Fe1 O4 P1'
_cod_struct_determination_method theoretical
_cod_database_code 1529152

loop_
_symmetry_equiv_pos_as_xyz
x,y,z
-x+1/2,-y,z+1/2
x+1/2,-y+1/2,-z+1/2
-x,y+1/2,-z
-x,-y,-z
x-1/2,y,-z-1/2
-x-1/2,y-1/2,z-1/2
x,-y-1/2,z

loop_
_atom_site_label
_atom_site_type_symbol
_atom_site_fract_x
_atom_site_fract_y
_atom_site_fract_z
_atom_site_occupancy
_atom_site_U_iso_or_equiv
Fe1 Fe+3 0.2794 0.25 0.96063 1 0.0
P1 P+5 0.09447 0.25 0.40796 1 0.0
O3 O-2 0.16944 0.04626 0.26008 1 0.0
O2 O-2 0.44784 0.25 0.16331 1 0.0
O1 O-2 0.11743 0.25 0.73412 1 0.0
